data_4100152
_journal_name_full 'Journal of the American Chemical Society'
_journal_paper_doi 10.1021/ja042657g
_journal_year 2005
_chemical_formula_moiety 'C31 H41 Mg1 N3'
_chemical_formula_sum 'C31 H41 Mg N3'
_chemical_formula_weight 479.98
_space_group_IT_number 14
_symmetry_cell_setting monoclinic
_symmetry_space_group_name_Hall '-P 2ybc'
_symmetry_space_group_name_H-M 'P 1 21/c 1'
_cell_angle_alpha 90
_cell_angle_beta 98.530(1)
_cell_angle_gamma 90
_cell_formula_units_Z 4
_cell_length_a 10.2515(2)
_cell_length_b 13.4228(2)
_cell_length_c 20.9001(3)
_cell_measurement_temperature 173(2)
_cell_volume 2844.12(8)
_diffrn_ambient_temperature 173(2)
_exptl_crystal_density_diffrn 1.121
_cod_original_sg_symbol_H-M 'P 21/c'
_cod_original_formula_sum 'C31 H41 Mg1 N3'
_cod_database_code 4100152

loop_
_symmetry_equiv_pos_as_xyz
'x, y, z'
'-x, y+1/2, -z+1/2'
'-x, -y, -z'
'x, -y-1/2, z-1/2'

loop_
_atom_site_label
_atom_site_type_symbol
_atom_site_fract_x
_atom_site_fract_y
_atom_site_fract_z
_atom_site_U_iso_or_equiv
_atom_site_adp_type
_atom_site_occupancy
_atom_site_symmetry_multiplicity
_atom_site_calc_flag
_atom_site_refinement_flags
_atom_site_disorder_assembly
_atom_site_disorder_group
Mg Mg 0.24089(6) 0.80684(4) 0.34519(3) 0.03032(18) Uani 1 1 d . . .
N1 N 0.40949(15) 0.89329(11) 0.33642(8) 0.0325(4) Uani 1 1 d . A .
N2 N 0.19606(15) 0.74626(12) 0.43361(7) 0.0320(4) Uani 1 1 d . A .
N3 N 0.19599(15) 0.94023(11) 0.39412(7) 0.0313(4) Uani 1 1 d . A .
C1 C 0.31151(19) 1.00587(14) 0.40166(11) 0.0383(5) Uani 1 1 d . . .
C2 C 0.3098(2) 1.08504(17) 0.44424(13) 0.0534(6) Uani 1 1 d . A .
H2 H 0.3674 1.14 0.4421 0.064 Uiso 1 1 calc R . .
C3 C 0.2243(2) 1.08449(18) 0.49011(13) 0.0580(7) Uani 1 1 d . . .
H3 H 0.2061 1.1435 0.5123 0.07 Uiso 1 1 calc R A .
C4 C 0.1667(2) 0.99397(17) 0.50205(11) 0.0473(6) Uani 1 1 d . A .
H4 H 0.125 0.986 0.5394 0.057 Uiso 1 1 calc R . .
C5 C 0.17000(18) 0.91521(15) 0.45934(9) 0.0345(4) Uani 1 1 d . . .
C6 C 0.41681(19) 0.97863(14) 0.36791(10) 0.0360(5) Uani 1 1 d . A .
C7 C 0.5344(2) 1.04716(17) 0.37149(13) 0.0524(6) Uani 1 1 d . . .
H7A H 0.5961 1.0211 0.344 0.079 Uiso 1 1 calc R A .
H7B H 0.5786 1.0511 0.4163 0.079 Uiso 1 1 calc R . .
H7C H 0.5049 1.1137 0.3565 0.079 Uiso 1 1 calc R . .
C8 C 0.16250(18) 0.81270(15) 0.47461(9) 0.0350(5) Uani 1 1 d . A .
C9 C 0.1165(3) 0.7833(2) 0.53709(11) 0.0552(6) Uani 1 1 d . . .
H9A H 0.0929 0.7125 0.5355 0.083 Uiso 1 1 calc R A .
H9B H 0.0393 0.8232 0.5432 0.083 Uiso 1 1 calc R . .
H9C H 0.1875 0.795 0.5732 0.083 Uiso 1 1 calc R . .
C10 C 0.50896(19) 0.86418(14) 0.29870(10) 0.0342(4) Uani 1 1 d . . .
C11 C 0.59277(19) 0.78518(14) 0.32067(10) 0.0350(4) Uani 1 1 d . A .
C12 C 0.6847(2) 0.75262(17) 0.28231(11) 0.0462(5) Uani 1 1 d . . .
H12 H 0.7426 0.6995 0.2971 0.055 Uiso 1 1 calc R A .
C13 C 0.6927(2) 0.7963(2) 0.22337(12) 0.0551(6) Uani 1 1 d . A .
H13 H 0.7563 0.7739 0.1979 0.066 Uiso 1 1 calc R . .
C14 C 0.6080(3) 0.8725(2) 0.20173(12) 0.0576(7) Uani 1 1 d . . .
H14 H 0.6136 0.9022 0.161 0.069 Uiso 1 1 calc R A .
C15 C 0.5142(2) 0.90740(17) 0.23803(11) 0.0470(5) Uani 1 1 d . A .
C16 C 0.5822(2) 0.73539(16) 0.38411(10) 0.0446(5) Uani 1 1 d . . .
H16A H 0.5834 0.7861 0.418 0.067 Uiso 1 1 calc R A .
H16B H 0.6569 0.6899 0.3954 0.067 Uiso 1 1 calc R . .
H16C H 0.4995 0.6977 0.3804 0.067 Uiso 1 1 calc R . .
C17 C 0.4193(3) 0.9881(2) 0.21162(13) 0.0692(8) Uani 1 1 d . . .
H17A H 0.4332 1.0048 0.1675 0.104 Uiso 1 1 calc R A .
H17B H 0.4342 1.0474 0.2391 0.104 Uiso 1 1 calc R . .
H17C H 0.3286 0.9646 0.2111 0.104 Uiso 1 1 calc R . .
C18 C 0.2010(2) 0.64257(15) 0.45137(10) 0.0358(5) Uani 1 1 d . . .
C19 C 0.3112(2) 0.60651(16) 0.49282(10) 0.0428(5) Uani 1 1 d . A .
C20 C 0.3192(2) 0.50439(18) 0.50447(13) 0.0559(6) Uani 1 1 d . . .
H20 H 0.3932 0.4784 0.5322 0.067 Uiso 1 1 calc R A .
C21 C 0.2227(3) 0.44062(19) 0.47680(14) 0.0639(7) Uani 1 1 d . A .
H21 H 0.2316 0.371 0.4844 0.077 Uiso 1 1 calc R . .
C22 C 0.1119(3) 0.47727(18) 0.43766(13) 0.0578(7) Uani 1 1 d . . .
H22 H 0.0443 0.4328 0.4195 0.069 Uiso 1 1 calc R A .
C23 C 0.0991(2) 0.57906(16) 0.42491(11) 0.0428(5) Uani 1 1 d . A .
C24 C 0.4164(2) 0.67533(18) 0.52559(12) 0.0523(6) Uani 1 1 d . . .
H24A H 0.389 0.702 0.5652 0.078 Uiso 1 1 calc R A .
H24B H 0.4294 0.7303 0.4964 0.078 Uiso 1 1 calc R . .
H24C H 0.4992 0.6384 0.5366 0.078 Uiso 1 1 calc R . .
C25 C -0.0249(2) 0.61970(19) 0.38628(12) 0.0534(6) Uani 1 1 d . . .
H25A H -0.0661 0.6672 0.4128 0.08 Uiso 1 1 calc R A .
H25B H -0.0863 0.5649 0.3733 0.08 Uiso 1 1 calc R . .
H25C H -0.0033 0.6535 0.3476 0.08 Uiso 1 1 calc R . .
C26 C 0.0754(2) 0.98989(15) 0.35617(11) 0.0400(5) Uani 1 1 d . . .
H26 H 0.0516 1.0495 0.3807 0.048 Uiso 1 1 calc R A .
C27 C -0.0393(2) 0.91722(16) 0.34834(10) 0.0419(5) Uani 1 1 d . A .
H27A H -0.058 0.8969 0.3911 0.063 Uiso 1 1 calc R . .
H27B H -0.0166 0.8584 0.3244 0.063 Uiso 1 1 calc R . .
H27C H -0.1175 0.9494 0.3244 0.063 Uiso 1 1 calc R . .
C28 C 0.1064(2) 1.0233(2) 0.29066(13) 0.0610(7) Uani 1 1 d . A .
H28A H 0.1802 1.0704 0.2968 0.092 Uiso 1 1 calc R . .
H28B H 0.0287 1.0557 0.2665 0.092 Uiso 1 1 calc R . .
H28C H 0.1303 0.9652 0.2664 0.092 Uiso 1 1 calc R . .
C29 C 0.1707(3) 0.7224(2) 0.26126(12) 0.0679(8) Uani 0.699(6) 1 d PD A 1
H29 H 0.1106 0.6727 0.2773 0.081 Uiso 0.699(6) 1 calc PR A 1
C30 C 0.0784(5) 0.7758(4) 0.20364(18) 0.098(2) Uani 0.699(6) 1 d PD A 1
H30A H 0.0105 0.8144 0.221 0.147 Uiso 0.699(6) 1 calc PR A 1
H30B H 0.0363 0.7255 0.1734 0.147 Uiso 0.699(6) 1 calc PR A 1
H30C H 0.1316 0.8206 0.1809 0.147 Uiso 0.699(6) 1 calc PR A 1
C31 C 0.2615(5) 0.6629(4) 0.2352(3) 0.109(3) Uani 0.699(6) 1 d PD A 1
H31A H 0.319 0.6293 0.2703 0.164 Uiso 0.699(6) 1 calc PR A 1
H31B H 0.315 0.7046 0.2107 0.164 Uiso 0.699(6) 1 calc PR A 1
H31C H 0.2142 0.613 0.2064 0.164 Uiso 0.699(6) 1 calc PR A 1
C29A C 0.1707(3) 0.7224(2) 0.26126(12) 0.0679(8) Uani 0.301(6) 1 d P A 2
H29A H 0.0732 0.712 0.2568 0.081 Uiso 0.301(6) 1 calc PR A 2
C30A C 0.2109(14) 0.7449(11) 0.2007(6) 0.106(5) Uiso 0.301(6) 1 d PD A 2
H30D H 0.1682 0.8066 0.1835 0.158 Uiso 0.301(6) 1 calc PR A 2
H30E H 0.1853 0.6902 0.1703 0.158 Uiso 0.301(6) 1 calc PR A 2
H30F H 0.3069 0.7533 0.2064 0.158 Uiso 0.301(6) 1 calc PR A 2
C31A C 0.2575(8) 0.6103(6) 0.2808(5) 0.053(2) Uiso 0.301(6) 1 d PD A 2
H31D H 0.2367 0.5848 0.322 0.079 Uiso 0.301(6) 1 calc PR A 2
H31E H 0.3525 0.6228 0.2845 0.079 Uiso 0.301(6) 1 calc PR A 2
H31F H 0.2315 0.5611 0.2466 0.079 Uiso 0.301(6) 1 calc PR A 2

loop_
_atom_site_aniso_label
_atom_site_aniso_U_11
_atom_site_aniso_U_22
_atom_site_aniso_U_33
_atom_site_aniso_U_23
_atom_site_aniso_U_13
_atom_site_aniso_U_12
Mg 0.0351(4) 0.0256(3) 0.0311(3) -0.0034(3) 0.0075(3) -0.0023(3)
N1 0.0326(9) 0.0266(8) 0.0388(9) 0.0007(7) 0.0067(7) 0.0010(7)
N2 0.0321(9) 0.0299(9) 0.0343(8) 0.0023(7) 0.0058(7) 0.0036(7)
N3 0.0280(8) 0.0274(8) 0.0376(9) -0.0017(7) 0.0021(7) 0.0029(6)
C1 0.0324(11) 0.0268(10) 0.0549(13) -0.0070(9) 0.0039(9) -0.0002(8)
C2 0.0399(12) 0.0340(12) 0.0853(18) -0.0209(12) 0.0063(12) -0.0027(10)
C3 0.0436(13) 0.0485(14) 0.0820(18) -0.0358(13) 0.0091(12) 0.0041(11)
C4 0.0353(12) 0.0538(14) 0.0523(13) -0.0208(11) 0.0051(10) 0.0072(10)
C5 0.0289(10) 0.0393(11) 0.0347(10) -0.0084(9) 0.0033(8) 0.0062(8)
C6 0.0331(11) 0.0270(10) 0.0467(12) 0.0014(9) 0.0019(9) -0.0001(8)
C7 0.0412(12) 0.0396(13) 0.0773(17) -0.0074(12) 0.0112(12) -0.0090(10)
C8 0.0293(10) 0.0452(12) 0.0306(10) 0.0002(9) 0.0053(8) 0.0069(9)
C9 0.0626(15) 0.0668(16) 0.0403(12) 0.0060(11) 0.0212(11) 0.0139(13)
C10 0.0315(10) 0.0315(10) 0.0403(11) -0.0023(9) 0.0077(8) -0.0044(8)
C11 0.0311(10) 0.0312(10) 0.0419(11) -0.0051(9) 0.0025(8) -0.0027(8)
C12 0.0361(12) 0.0443(13) 0.0586(14) -0.0119(11) 0.0082(10) 0.0016(10)
C13 0.0448(13) 0.0660(16) 0.0589(15) -0.0136(13) 0.0224(11) -0.0050(12)
C14 0.0579(15) 0.0703(17) 0.0484(13) 0.0049(12) 0.0207(12) -0.0082(13)
C15 0.0472(13) 0.0476(13) 0.0480(13) 0.0088(10) 0.0132(10) -0.0025(10)
C16 0.0453(13) 0.0396(12) 0.0475(12) 0.0032(10) 0.0018(10) 0.0072(10)
C17 0.0727(18) 0.0738(19) 0.0638(17) 0.0335(14) 0.0192(14) 0.0140(15)
C18 0.0375(11) 0.0325(11) 0.0396(11) 0.0086(9) 0.0124(9) 0.0041(9)
C19 0.0417(12) 0.0417(12) 0.0462(12) 0.0117(10) 0.0102(10) 0.0074(10)
C20 0.0542(15) 0.0452(14) 0.0690(16) 0.0225(12) 0.0114(12) 0.0107(12)
C21 0.0699(17) 0.0379(13) 0.0866(19) 0.0227(13) 0.0201(15) 0.0061(13)
C22 0.0605(16) 0.0412(13) 0.0737(17) 0.0078(12) 0.0167(13) -0.0122(12)
C23 0.0420(12) 0.0388(12) 0.0497(12) 0.0077(10) 0.0139(10) -0.0020(9)
C24 0.0448(13) 0.0568(15) 0.0523(13) 0.0104(11) -0.0024(11) 0.0091(11)
C25 0.0427(13) 0.0569(15) 0.0595(15) 0.0052(12) 0.0044(11) -0.0084(11)
C26 0.0344(11) 0.0319(11) 0.0519(12) 0.0033(9) 0.0006(9) 0.0089(9)
C27 0.0317(11) 0.0470(13) 0.0453(12) -0.0020(10) -0.0001(9) 0.0054(9)
C28 0.0475(14) 0.0644(16) 0.0689(16) 0.0329(13) 0.0013(12) 0.0084(12)
C29 0.0759(18) 0.0789(19) 0.0527(15) -0.0308(14) 0.0225(13) -0.0310(15)
C30 0.104(4) 0.138(5) 0.044(2) -0.047(3) -0.019(2) 0.041(3)
C31 0.107(4) 0.103(4) 0.106(5) -0.075(4) -0.024(3) 0.042(3)
C29A 0.0759(18) 0.0789(19) 0.0527(15) -0.0308(14) 0.0225(13) -0.0310(15)

loop_
_geom_bond_atom_site_label_1
_geom_bond_atom_site_label_2
_geom_bond_distance
_geom_bond_site_symmetry_2
_geom_bond_publ_flag
Mg N1 2.1123(17) . ?
Mg C29 2.122(2) . ?
Mg N2 2.1307(17) . ?
Mg N3 2.1456(16) . ?
N1 C6 1.318(2) . ?
N1 C10 1.432(2) . ?
N2 C8 1.317(2) . ?
N2 C18 1.439(2) . ?
N3 C1 1.466(2) . ?
N3 C5 1.466(2) . ?
N3 C26 1.520(2) . ?
C1 C2 1.388(3) . ?
C1 C6 1.422(3) . ?
C2 C3 1.392(3) . ?
C3 C4 1.390(3) . ?
C4 C5 1.387(3) . ?
C5 C8 1.417(3) . ?
C6 C7 1.510(3) . ?
C8 C9 1.505(3) . ?
C10 C11 1.399(3) . ?
C10 C15 1.403(3) . ?
C11 C12 1.395(3) . ?
C11 C16 1.503(3) . ?
C12 C13 1.378(3) . ?
C13 C14 1.374(4) . ?
C14 C15 1.392(3) . ?
C15 C17 1.505(3) . ?
C18 C23 1.397(3) . ?
C18 C19 1.404(3) . ?
C19 C20 1.393(3) . ?
C19 C24 1.505(3) . ?
C20 C21 1.370(4) . ?
C21 C22 1.388(4) . ?
C22 C23 1.394(3) . ?
C23 C25 1.504(3) . ?
C26 C27 1.518(3) . ?
C26 C28 1.518(3) . ?
C29 C31 1.397(5) . ?
C29 C30 1.588(5) . ?
